data_7122175
loop_
_publ_author_name
'Riccobono, Alessio'
'Parker, Rachel R.'
'Whitwood, Adrian C.'
'Slattery, John M.'
'Bruce, Duncan W.'
'Pibiri, Ivana'
'Pace, Andrea'

_publ_section_title
;
 1,2,4-Triazolium ions as flexible scaffolds for the construction of
 polyphilic ionic liquid crystals.
;
_journal_issue 71
_journal_name_full 'Chemical communications (Cambridge, England)'
_journal_page_first 9965
_journal_page_last 9968
_journal_paper_doi 10.1039/c8cc04704a
_journal_volume 54
_journal_year 2018
_chemical_formula_moiety 'C27 H31 F15 N3 O, C F3 O3 S'
_chemical_formula_sum 'C28 H31 F18 N3 O4 S'
_chemical_formula_weight 847.62
_chemical_name_systematic '[TRYUM-7,10][OTf]'
_space_group_crystal_system monoclinic
_space_group_IT_number 14
_space_group_name_Hall '-P 2ybc'
_space_group_name_H-M_alt 'P 1 21/c 1'
_symmetry_space_group_name_Hall '-P 2ybc'
_symmetry_space_group_name_H-M 'P 1 21/c 1'
_atom_sites_solution_hydrogens geom
_atom_sites_solution_primary iterative
_audit_creation_date 2016-05-30
_audit_creation_method
;
Olex2 1.2
(compiled 2016.02.19 svn.r3266 for OlexSys, GUI svn.r5155)
;
_audit_update_record
;
2018-06-12 deposited with the CCDC.
2018-08-10 downloaded from the CCDC.
;
_cell_angle_alpha 90
_cell_angle_beta 96.376(4)
_cell_angle_gamma 90
_cell_formula_units_Z 4
_cell_length_a 18.8350(8)
_cell_length_b 8.0827(3)
_cell_length_c 22.8945(9)
_cell_measurement_reflns_used 5825
_cell_measurement_temperature 110.05(10)
_cell_measurement_theta_max 70.5790
_cell_measurement_theta_min 7.0860
_cell_volume 3463.8(2)
_computing_cell_refinement 'CrysAlisPro 1.171.38.43 (Rigaku OD, 2015)'
_computing_data_collection 'CrysAlisPro 1.171.38.43 (Rigaku OD, 2015)'
_computing_data_reduction 'CrysAlisPro 1.171.38.43 (Rigaku OD, 2015)'
_computing_molecular_graphics 'Olex2 (Dolomanov et al., 2009)'
_computing_publication_material 'Olex2 (Dolomanov et al., 2009)'
_computing_structure_refinement 'ShelXL (Sheldrick, 2015)'
_computing_structure_solution
;
Superflip (Palatinus & Chapuis, 2007;Palatinus & van der Lee, 2008;
Palatinus et al., 2012)
;
_diffrn_ambient_environment N~2~
_diffrn_ambient_temperature 110.05(10)
_diffrn_detector 'CCD plate'
_diffrn_detector_area_resol_mean 16.1450
_diffrn_detector_type Eos
_diffrn_measured_fraction_theta_full 0.999
_diffrn_measured_fraction_theta_max 0.999
_diffrn_measurement_details
;
List of Runs (angles in degrees, time in seconds):

  # Type    Start    End  Width  t~exp~   \w     \q     \k     \f   Frames
#--------------------------------------------------------------------------
  1  \w    -71.00  23.00   1.00    5.00    --    0.00 -37.00  60.00   94
  2  \w    -74.00 -25.00   1.00    5.00    --    0.00 164.00-165.00   49
  3  \w    -19.00  68.00   1.00    5.00    --    0.00  57.00   0.00   87
  4  \w     31.00 125.00   1.00   20.00    --   54.00  37.00  30.00   94
  5  \w    -15.00  83.00   1.00   20.00    --   54.00 -77.00 -60.00   98
  6  \w     25.00 123.00   1.00   20.00    --   54.00  77.00  60.00   98
  7  \w     31.00 125.00   1.00   20.00    --   54.00  37.00 150.00   94
  8  \w     37.00  92.00   1.00   20.00    --  108.00 -37.00   0.00   55
  9  \w     37.00  92.00   1.00   20.00    --  108.00 -37.00 -90.00   55
 10  \w     36.00  94.00   1.00   20.00    --  108.00 -25.00  90.00   58
 11  \w     36.00  94.00   1.00   20.00    --  108.00 -25.00 150.00   58
 12  \w     87.00 176.00   1.00   20.00    --  108.00  63.00  60.00   89
 13  \w     40.00 129.00   1.00   20.00    --  108.00 -63.00 -30.00   89
 14  \w     38.00 144.00   1.00   20.00    --  108.00 -91.00 -60.00  106
 15  \w     37.00 115.00   1.00   20.00    --  108.00-111.00  60.00   78
 16  \w     39.00 105.00   1.00   20.00    --  108.00 -50.00 150.00   66
 17  \w    100.00 178.00   1.00   20.00    --  108.00 111.00 -90.00   78
 18  \w    -71.00  23.00   1.00    5.00    --    0.00 -37.00-180.00   94
;
_diffrn_measurement_device 'four-circle diffractometer'
_diffrn_measurement_device_type 'SuperNova, Dual, Cu at zero, Eos'
_diffrn_measurement_method '\w scans'
_diffrn_orient_matrix_type 'CrysAlisPro convention (1999,Acta A55,543-557)'
_diffrn_orient_matrix_UB_11 -0.0014853000
_diffrn_orient_matrix_UB_12 -0.1881264000
_diffrn_orient_matrix_UB_13 0.0106186000
_diffrn_orient_matrix_UB_21 0.0810743000
_diffrn_orient_matrix_UB_22 -0.0085353000
_diffrn_orient_matrix_UB_23 -0.0038502000
_diffrn_orient_matrix_UB_31 0.0141668000
_diffrn_orient_matrix_UB_32 0.0292764000
_diffrn_orient_matrix_UB_33 0.0667521000
_diffrn_radiation_monochromator mirror
_diffrn_radiation_probe x-ray
_diffrn_radiation_type CuK\a
_diffrn_radiation_wavelength 1.54184
_diffrn_reflns_av_R_equivalents 0.0319
_diffrn_reflns_av_unetI/netI 0.0326
_diffrn_reflns_Laue_measured_fraction_full 0.999
_diffrn_reflns_Laue_measured_fraction_max 0.999
_diffrn_reflns_limit_h_max 21
_diffrn_reflns_limit_h_min -22
_diffrn_reflns_limit_k_max 9
_diffrn_reflns_limit_k_min -8
_diffrn_reflns_limit_l_max 27
_diffrn_reflns_limit_l_min -19
_diffrn_reflns_number 17893
_diffrn_reflns_point_group_measured_fraction_full 0.999
_diffrn_reflns_point_group_measured_fraction_max 0.999
_diffrn_reflns_theta_full 67.079
_diffrn_reflns_theta_max 67.079
_diffrn_reflns_theta_min 3.886
_diffrn_source 'micro-focus sealed X-ray tube'
_diffrn_source_type 'SuperNova (Cu) X-ray Source'
_exptl_absorpt_coefficient_mu 2.102
_exptl_absorpt_correction_T_max 0.990
_exptl_absorpt_correction_T_min 0.898
_exptl_absorpt_correction_type gaussian
_exptl_absorpt_process_details
;
CrysAlisPro 1.171.38.43 (Rigaku Oxford Diffraction, 2015)
Numerical absorption correction based on gaussian integration over
            a multifaceted crystal model
Empirical absorption correction using spherical harmonics,
 implemented in SCALE3 ABSPACK scaling algorithm.
;
_exptl_crystal_colour 'clear colourless'
_exptl_crystal_colour_lustre clear
_exptl_crystal_colour_primary colourless
_exptl_crystal_density_diffrn 1.625
_exptl_crystal_description plank
_exptl_crystal_F_000 1720
_exptl_crystal_size_max 0.326
_exptl_crystal_size_mid 0.105
_exptl_crystal_size_min 0.022
_refine_diff_density_max 0.662
_refine_diff_density_min -0.659
_refine_diff_density_rms 0.059
_refine_ls_extinction_method none
_refine_ls_goodness_of_fit_ref 1.041
_refine_ls_hydrogen_treatment constr
_refine_ls_matrix_type full
_refine_ls_number_parameters 575
_refine_ls_number_reflns 6188
_refine_ls_number_restraints 57
_refine_ls_restrained_S_all 1.053
_refine_ls_R_factor_all 0.0610
_refine_ls_R_factor_gt 0.0485
_refine_ls_shift/su_max 0.000
_refine_ls_shift/su_mean 0.000
_refine_ls_structure_factor_coef Fsqd
_refine_ls_weighting_details 'w=1/[\s^2^(Fo^2^)+(0.0669P)^2^+2.7708P] where P=(Fo^2^+2Fc^2^)/3'
_refine_ls_weighting_scheme calc
_refine_ls_wR_factor_gt 0.1245
_refine_ls_wR_factor_ref 0.1359
_reflns_Friedel_coverage 0.000
_reflns_number_gt 5013
_reflns_number_total 6188
_reflns_threshold_expression 'I > 2\s(I)'
_cod_data_source_file c8cc04704a2.cif
_cod_data_source_block dwb1629
_cod_depositor_comments 'Adding full bibliography for 7122175.cif.'
_cod_original_cell_volume 3463.9(3)
_cod_database_code 7122175
_chemical_oxdiff_formula 'C28 H31 F15 N3 O4 S1'
_chemical_oxdiff_usercomment 'Alessio Riccobono NV 2499'
_shelx_space_group_comment
;
The symmetry employed for this shelxl refinement is uniquely defined
by the following loop, which should always be used as a source of
symmetry information in preference to the above space-group names.
They are only intended as comments.
;
_reflns_odcompleteness_completeness 99.90
_reflns_odcompleteness_iscentric 1
_reflns_odcompleteness_theta 66.97
_olex2_refinement_description
;
1. Fixed Uiso
 At 1.2 times of:
  All C(H) groups, All C(H,H) groups, All C(H,H,H,H) groups
 At 1.5 times of:
  All C(H,H,H) groups
2. Restrained distances
 C26B-C25B = C26A-C25A = C24-C25B
 1.525 with sigma of 0.002
 C12-C13A = C13A-C14A = C14A-C15A = C15A-C16A = C16A-C17A
 1.55 with sigma of 0.01
 F6A-C13A = F5A-C13A = F7A-C14A = F8A-C14A = F10A-C15A = F9A-C15A = F12A-C16A =
  F11A-C16A = F14A-C17A = F15A-C17A = F13A-C17A
 1.33 with sigma of 0.01
 C27B-C26B = C27A-C26A
 1.51 with sigma of 0.002
3. Uiso/Uaniso restraints and constraints
Uanis(O3A) \\sim Ueq, Uanis(O4A) \\sim Ueq, Uanis(F18A) \\sim Ueq, Uanis(F17A)
\\sim Ueq: with sigma of 0.005 and sigma for terminal atoms of 0.01
Uanis(C28A) \\sim Ueq, Uanis(C28B) \\sim Ueq: with sigma of 0.003 and sigma for
terminal atoms of 0.006
Uanis(O3B) = Uanis(F18B)
Uanis(O3A) = Uanis(F18A)
Uanis(S1B) = Uanis(S1A)
Uanis(F17A) = Uanis(F17B)
Uanis(O4A) = Uanis(O4B)
Uanis(C28B) = Uanis(C28A)
Uanis(F5) = Uanis(F5A)
Uanis(C26B) = Uanis(C26A)
Uanis(C25A) = Uanis(C25B)
Uanis(C16) = Uanis(C16A)
Uanis(C15) = Uanis(C15A)
Uanis(F7) = Uanis(F7A)
Uanis(F14) = Uanis(F14A)
Uanis(F6) = Uanis(F6A)
Uanis(F15) = Uanis(F15A)
Uanis(F10) = Uanis(F10A)
Uanis(C14) = Uanis(C14A)
Uanis(F8) = Uanis(F8A)
Uanis(F11) = Uanis(F11A)
Uanis(F12) = Uanis(F12A)
Uanis(F9) = Uanis(F9A)
Uanis(C13) = Uanis(C13A)
Uanis(C17) = Uanis(C17A)
Uanis(F13) = Uanis(F13A)
4. Others
 Sof(C28B)=Sof(F17B)=Sof(F18B)=Sof(O3B)=Sof(O4B)=Sof(S1B)=1-FVAR(1)
 Sof(C28A)=Sof(F17A)=Sof(F18A)=Sof(O3A)=Sof(O4A)=Sof(S1A)=FVAR(1)
 Sof(H24C)=Sof(H24D)=Sof(C25B)=Sof(H25C)=Sof(H25D)=Sof(C26B)=Sof(H26C)=
 Sof(H26D)=Sof(C27B)=Sof(H27D)=Sof(H27E)=Sof(H27F)=1-FVAR(2)
 Sof(H24A)=Sof(H24B)=Sof(C25A)=Sof(H25A)=Sof(H25B)=Sof(C26A)=Sof(H26A)=
 Sof(H26B)=Sof(C27A)=Sof(H27A)=Sof(H27B)=Sof(H27C)=FVAR(2)
 Sof(C13A)=Sof(C14A)=Sof(C15A)=Sof(C16A)=Sof(C17A)=Sof(F5A)=Sof(F6A)=Sof(F7A)=
 Sof(F8A)=Sof(F9A)=Sof(F10A)=Sof(F11A)=Sof(F12A)=Sof(F13A)=Sof(F14A)=Sof(F15A)=
 1-FVAR(3)
 Sof(C13)=Sof(C14)=Sof(C15)=Sof(C16)=Sof(C17)=Sof(F5)=Sof(F6)=Sof(F7)=Sof(F8)=
 Sof(F9)=Sof(F10)=Sof(F11)=Sof(F12)=Sof(F13)=Sof(F14)=Sof(F15)=FVAR(3)
5.a Secondary CH2 refined with riding coordinates:
 C18(H18A,H18B), C19(H19A,H19B), C20(H20A,H20B), C21(H21A,H21B), C22(H22A,
 H22B), C23(H23A,H23B), C24(H24A,H24B), C24(H24C,H24D), C25A(H25A,H25B),
 C25B(H25C,H25D), C26A(H26A,H26B), C26B(H26C,H26D)
5.b Aromatic/amide H refined with riding coordinates:
 C2(H2), C3(H3), C5(H5), C6(H6)
5.c Idealised Me refined as rotating group:
 C9(H9A,H9B,H9C), C10(H10A,H10B,H10C), C27A(H27A,H27B,H27C), C27B(H27D,H27E,
 H27F)
;
_shelx_shelxl_version_number 2014/7
_olex2_date_sample_data_collection 2016-05-26
_olex2_date_sample_submission 2016-05-23
_olex2_exptl_crystal_mounting_method 'oil on 200\mm micromount'
_olex2_submission_original_sample_id NV2499
_olex2_submission_special_instructions 'No special instructions were received'
_oxdiff_exptl_absorpt_empirical_details
;
Empirical correction (ABSPACK) includes:
- Absorption correction using spherical harmonics
- Frame scaling
;
_oxdiff_exptl_absorpt_empirical_full_max 1.523
_oxdiff_exptl_absorpt_empirical_full_min 0.580

loop_
_space_group_symop_operation_xyz
'x, y, z'
'-x, y+1/2, -z+1/2'
'-x, -y, -z'
'x, -y-1/2, z-1/2'

loop_
_atom_site_label
_atom_site_type_symbol
_atom_site_fract_x
_atom_site_fract_y
_atom_site_fract_z
_atom_site_U_iso_or_equiv
_atom_site_adp_type
_atom_site_occupancy
_atom_site_site_symmetry_order
_atom_site_calc_flag
_atom_site_refinement_flags_posn
_atom_site_refinement_flags_adp
_atom_site_refinement_flags_occupancy
_atom_site_disorder_assembly
_atom_site_disorder_group
C1 C 0.68249(12) 0.7995(3) 0.44163(10) 0.0249(5) Uani 1 1 d . . . . .
C2 C 0.64997(13) 0.8943(3) 0.39521(11) 0.0291(5) Uani 1 1 d . . . . .
H2 H 0.6777 0.9612 0.3737 0.035 Uiso 1 1 calc R . . . .
C3 C 0.57727(13) 0.8894(3) 0.38103(11) 0.0270(5) Uani 1 1 d . . . . .
H3 H 0.5558 0.9544 0.3505 0.032 Uiso 1 1 calc R . . . .
C4 C 0.53542(12) 0.7864(3) 0.41251(10) 0.0220(5) Uani 1 1 d . . . . .
C5 C 0.56802(13) 0.6929(3) 0.45906(10) 0.0245(5) Uani 1 1 d . . . . .
H5 H 0.5403 0.6256 0.4804 0.029 Uiso 1 1 calc R . . . .
C6 C 0.64147(13) 0.6991(3) 0.47397(10) 0.0247(5) Uani 1 1 d . . . . .
H6 H 0.6630 0.6368 0.5052 0.030 Uiso 1 1 calc R . . . .
C7 C 0.45894(12) 0.7783(3) 0.39478(10) 0.0211(5) Uani 1 1 d . . . . .
C8 C 0.34333(12) 0.7854(3) 0.39047(10) 0.0219(5) Uani 1 1 d . . . . .
C9 C 0.46289(14) 0.7218(4) 0.28705(11) 0.0335(6) Uani 1 1 d . . . . .
H9A H 0.4324 0.6511 0.2616 0.050 Uiso 1 1 calc GR . . . .
H9B H 0.5077 0.6674 0.2979 0.050 Uiso 1 1 calc GR . . . .
H9C H 0.4710 0.8232 0.2669 0.050 Uiso 1 1 calc GR . . . .
C10 C 0.41142(13) 0.8308(3) 0.49168(10) 0.0303(6) Uani 1 1 d . . . . .
H10A H 0.3831 0.9262 0.4985 0.045 Uiso 1 1 calc GR . . . .
H10B H 0.4606 0.8526 0.5054 0.045 Uiso 1 1 calc GR . . . .
H10C H 0.3950 0.7377 0.5125 0.045 Uiso 1 1 calc GR . . . .
C11 C 0.26937(13) 0.7970(3) 0.40883(10) 0.0249(5) Uani 1 1 d . . . . .
C12 C 0.20916(12) 0.7935(3) 0.35662(10) 0.0244(5) Uani 1 1 d D . . . .
C13 C 0.13299(14) 0.8331(3) 0.37347(12) 0.0267(6) Uani 0.9486(13) 1 d . . P A 1
C13A C 0.1340(9) 0.795(4) 0.3779(14) 0.0267(6) Uani 0.0514(13) 1 d D . P A 2
C14 C 0.07168(14) 0.7822(3) 0.32544(11) 0.0258(6) Uani 0.9486(13) 1 d . . P A 1
C14A C 0.0809(19) 0.849(3) 0.3248(16) 0.0258(6) Uani 0.0514(13) 1 d D . P A 2
C15 C -0.00206(14) 0.8605(3) 0.33282(12) 0.0269(6) Uani 0.9486(13) 1 d . . P A 1
C15A C 0.0046(18) 0.784(3) 0.3297(19) 0.0269(6) Uani 0.0514(13) 1 d D . P A 2
C16 C -0.06522(15) 0.7884(4) 0.29166(13) 0.0329(6) Uani 0.9486(13) 1 d . . P A 1
C16A C -0.0564(19) 0.877(4) 0.2929(16) 0.0329(6) Uani 0.0514(13) 1 d D . P A 2
C17 C -0.13841(15) 0.8709(4) 0.29549(13) 0.0357(7) Uani 0.9486(13) 1 d . . P A 1
C17A C -0.132(2) 0.801(4) 0.2873(19) 0.0357(7) Uani 0.0514(13) 1 d D . P A 2
C18 C 0.79307(13) 0.7223(3) 0.49802(11) 0.0286(5) Uani 1 1 d . . . . .
H18A H 0.7854 0.6047 0.4917 0.034 Uiso 1 1 calc R . . . .
H18B H 0.7777 0.7521 0.5357 0.034 Uiso 1 1 calc R . . . .
C19 C 0.87074(13) 0.7651(3) 0.49645(11) 0.0298(5) Uani 1 1 d . . . . .
H19A H 0.8765 0.8838 0.5011 0.036 Uiso 1 1 calc R . . . .
H19B H 0.8844 0.7358 0.4582 0.036 Uiso 1 1 calc R . . . .
C20 C 0.92100(13) 0.6787(3) 0.54367(11) 0.0296(5) Uani 1 1 d . . . . .
H20A H 0.9160 0.5598 0.5392 0.035 Uiso 1 1 calc R . . . .
H20B H 0.9081 0.7083 0.5822 0.035 Uiso 1 1 calc R . . . .
C21 C 0.99841(13) 0.7279(3) 0.53923(12) 0.0321(6) Uani 1 1 d . . . . .
H21A H 1.0105 0.6986 0.5005 0.039 Uiso 1 1 calc R . . . .
H21B H 1.0025 0.8472 0.5431 0.039 Uiso 1 1 calc R . . . .
C22 C 1.05251(14) 0.6476(3) 0.58515(11) 0.0321(6) Uani 1 1 d . . . . .
H22A H 1.0417 0.6791 0.6241 0.038 Uiso 1 1 calc R . . . .
H22B H 1.0484 0.5282 0.5819 0.038 Uiso 1 1 calc R . . . .
C23 C 1.12883(14) 0.6986(4) 0.57771(13) 0.0372(6) Uani 1 1 d . . . . .
H23A H 1.1400 0.6615 0.5395 0.045 Uiso 1 1 calc R . . . .
H23B H 1.1316 0.8184 0.5782 0.045 Uiso 1 1 calc R . . . .
C24 C 1.18518(16) 0.6310(4) 0.62438(13) 0.0430(7) Uani 1 1 d D . . . .
H24A H 1.1840 0.5110 0.6236 0.052 Uiso 0.784(5) 1 calc R . P B 1
H24B H 1.1747 0.6671 0.6629 0.052 Uiso 0.784(5) 1 calc R . P B 1
H24C H 1.1764 0.5134 0.6280 0.052 Uiso 0.216(5) 1 calc R . P B 2
H24D H 1.1771 0.6814 0.6615 0.052 Uiso 0.216(5) 1 calc R . P B 2
C25A C 1.2599(2) 0.6915(9) 0.6135(2) 0.0559(16) Uani 0.784(5) 1 d D . P B 1
H25A H 1.2747 0.6300 0.5805 0.067 Uiso 0.784(5) 1 calc R . P B 1
H25B H 1.2561 0.8068 0.6018 0.067 Uiso 0.784(5) 1 calc R . P B 1
C25B C 1.2640(3) 0.653(4) 0.6167(9) 0.0559(16) Uani 0.216(5) 1 d D . P B 2
H25C H 1.2774 0.7688 0.6175 0.067 Uiso 0.216(5) 1 calc R . P B 2
H25D H 1.2756 0.6035 0.5804 0.067 Uiso 0.216(5) 1 calc R . P B 2
C26A C 1.3190(2) 0.6770(4) 0.66467(17) 0.0442(10) Uani 0.784(5) 1 d D . P B 1
H26A H 1.3623 0.7263 0.6532 0.053 Uiso 0.784(5) 1 calc R . P B 1
H26B H 1.3052 0.7394 0.6978 0.053 Uiso 0.784(5) 1 calc R . P B 1
C26B C 1.3000(6) 0.561(2) 0.6702(6) 0.0442(10) Uani 0.216(5) 1 d D . P B 2
H26C H 1.2869 0.6072 0.7065 0.053 Uiso 0.216(5) 1 calc R . P B 2
H26D H 1.2883 0.4439 0.6686 0.053 Uiso 0.216(5) 1 calc R . P B 2
C27A C 1.3344(2) 0.5009(4) 0.68371(19) 0.0490(12) Uani 0.784(5) 1 d D . P B 1
H27A H 1.3484 0.4384 0.6512 0.073 Uiso 0.784(5) 1 calc GR . P B 1
H27B H 1.2923 0.4527 0.6967 0.073 Uiso 0.784(5) 1 calc GR . P B 1
H27C H 1.3724 0.4995 0.7153 0.073 Uiso 0.784(5) 1 calc GR . P B 1
C27B C 1.3780(6) 0.589(2) 0.6638(7) 0.056(5) Uani 0.216(5) 1 d D . P B 2
H27D H 1.3875 0.5585 0.6250 0.084 Uiso 0.216(5) 1 calc GR . P B 2
H27E H 1.4068 0.5236 0.6922 0.084 Uiso 0.216(5) 1 calc GR . P B 2
H27F H 1.3892 0.7043 0.6703 0.084 Uiso 0.216(5) 1 calc GR . P B 2
F1 F 0.25921(8) 0.6705(2) 0.44554(7) 0.0369(4) Uani 1 1 d . . . . .
F2 F 0.26233(8) 0.9386(2) 0.43919(7) 0.0388(4) Uani 1 1 d . . . . .
F3 F 0.20867(8) 0.64226(18) 0.33231(7) 0.0342(4) Uani 1 1 d . . . . .
F4 F 0.22325(8) 0.9064(2) 0.31699(7) 0.0379(4) Uani 1 1 d . . . . .
F5 F 0.12296(8) 0.7536(2) 0.42332(7) 0.0405(4) Uani 0.9486(13) 1 d . . P A 1
F5A F 0.1195(15) 0.641(4) 0.3931(13) 0.0405(4) Uani 0.0514(13) 1 d D . P A 2
F6 F 0.12873(8) 0.9963(2) 0.38309(8) 0.0421(4) Uani 0.9486(13) 1 d . . P A 1
F6A F 0.1282(16) 0.893(4) 0.4237(14) 0.0421(4) Uani 0.0514(13) 1 d D . P A 2
F7 F 0.06511(8) 0.61739(19) 0.32690(8) 0.0363(4) Uani 0.9486(13) 1 d . . P A 1
F7A F 0.0759(15) 1.013(3) 0.3220(14) 0.0363(4) Uani 0.0514(13) 1 d D . P A 2
F8 F 0.09013(13) 0.8270(2) 0.27284(9) 0.0355(5) Uani 0.9486(13) 1 d . . P A 1
F8A F 0.094(3) 0.771(6) 0.2760(18) 0.0355(5) Uani 0.0514(13) 1 d D . P A 2
F9 F -0.01551(17) 0.8367(3) 0.38911(9) 0.0354(6) Uani 0.9486(13) 1 d . . P A 1
F9A F -0.013(4) 0.862(7) 0.377(2) 0.0354(6) Uani 0.0514(13) 1 d D . P A 2
F10 F 0.00114(8) 1.02347(19) 0.32235(8) 0.0374(4) Uani 0.9486(13) 1 d . . P A 1
F10A F -0.0047(15) 0.623(3) 0.3214(14) 0.0374(4) Uani 0.0514(13) 1 d D . P A 2
F11 F -0.07305(9) 0.6273(2) 0.30321(9) 0.0464(5) Uani 0.9486(13) 1 d . . P A 1
F11A F -0.0641(16) 1.037(3) 0.3044(16) 0.0464(5) Uani 0.0514(13) 1 d D . P A 2
F12 F -0.05047(11) 0.8045(3) 0.23572(9) 0.0422(5) Uani 0.9486(13) 1 d . . P A 1
F12A F -0.036(3) 0.858(6) 0.2397(17) 0.0422(5) Uani 0.0514(13) 1 d D . P A 2
F13 F -0.1583(2) 0.8539(5) 0.34851(14) 0.0594(9) Uani 0.9486(13) 1 d . . P A 1
F13A F -0.149(5) 0.814(13) 0.342(2) 0.0594(9) Uani 0.0514(13) 1 d D . P A 2
F14 F -0.13727(9) 1.0297(2) 0.28270(9) 0.0479(5) Uani 0.9486(13) 1 d . . P A 1
F14A F -0.1361(17) 0.646(4) 0.2680(15) 0.0479(5) Uani 0.0514(13) 1 d D . P A 2
F15 F -0.18678(10) 0.7986(3) 0.25763(10) 0.0617(6) Uani 0.9486(13) 1 d . . P A 1
F15A F -0.175(2) 0.906(6) 0.2552(19) 0.0617(6) Uani 0.0514(13) 1 d D . P A 2
N1 N 0.42860(10) 0.7583(2) 0.33994(8) 0.0226(4) Uani 1 1 d . . . . .
N2 N 0.35622(10) 0.7630(2) 0.33650(9) 0.0238(4) Uani 1 1 d . . . . .
N3 N 0.40471(10) 0.7940(2) 0.42839(9) 0.0223(4) Uani 1 1 d . . . . .
O1 O 0.75439(9) 0.8159(2) 0.45156(8) 0.0308(4) Uani 1 1 d . . . . .
C28A C 0.3433(4) 0.2959(10) 0.3386(3) 0.0287(13) Uani 0.607(6) 1 d . U P C 1
C28B C 0.3560(6) 0.2780(16) 0.3282(5) 0.0287(13) Uani 0.393(6) 1 d . U P C 2
F16 F 0.34281(10) 0.3980(2) 0.29120(8) 0.0506(5) Uani 1 1 d . . . . .
F17A F 0.3073(3) 0.3735(7) 0.3760(2) 0.0689(12) Uani 0.607(6) 1 d . U P C 1
F17B F 0.2987(5) 0.2862(11) 0.3658(4) 0.0689(12) Uani 0.393(6) 1 d . . P C 2
F18A F 0.3120(3) 0.1616(7) 0.3225(2) 0.0636(13) Uani 0.607(6) 1 d . U P C 1
F18B F 0.3398(5) 0.1410(9) 0.3001(4) 0.074(3) Uani 0.393(6) 1 d . . P C 2
O2 O 0.43307(11) 0.1364(2) 0.41155(8) 0.0403(5) Uani 1 1 d . . . . .
O3A O 0.4387(3) 0.4308(9) 0.4041(3) 0.0636(13) Uani 0.607(6) 1 d . U P C 1
O3B O 0.4661(6) 0.4143(13) 0.3887(5) 0.074(3) Uani 0.393(6) 1 d . . P C 2
O4A O 0.4828(4) 0.2637(11) 0.3273(3) 0.084(2) Uani 0.607(6) 1 d . U P C 1
O4B O 0.4651(7) 0.1771(18) 0.3186(6) 0.084(2) Uani 0.393(6) 1 d . . P C 2
S1A S 0.4346(3) 0.2758(7) 0.3749(2) 0.0265(6) Uani 0.607(6) 1 d . . P C 1
S1B S 0.4416(5) 0.2563(12) 0.3643(3) 0.0265(6) Uani 0.393(6) 1 d . . P C 2

loop_
_atom_site_aniso_label
_atom_site_aniso_U_11
_atom_site_aniso_U_22
_atom_site_aniso_U_33
_atom_site_aniso_U_23
_atom_site_aniso_U_13
_atom_site_aniso_U_12
C1 0.0206(11) 0.0296(12) 0.0241(12) -0.0021(9) 0.0007(9) 0.0025(9)
C2 0.0292(13) 0.0307(13) 0.0278(13) 0.0065(10) 0.0050(10) -0.0028(10)
C3 0.0295(12) 0.0260(12) 0.0248(13) 0.0049(9) 0.0002(10) 0.0014(10)
C4 0.0232(11) 0.0231(11) 0.0193(11) -0.0012(9) 0.0010(9) 0.0015(9)
C5 0.0273(12) 0.0271(12) 0.0195(12) -0.0008(9) 0.0037(9) -0.0022(9)
C6 0.0262(12) 0.0274(12) 0.0201(12) 0.0005(9) 0.0002(9) 0.0034(9)
C7 0.0267(12) 0.0159(11) 0.0203(12) 0.0013(8) 0.0005(9) 0.0016(9)
C8 0.0235(12) 0.0195(11) 0.0221(12) 0.0002(9) -0.0008(9) 0.0007(9)
C9 0.0324(13) 0.0521(17) 0.0163(12) -0.0035(11) 0.0039(10) 0.0066(12)
C10 0.0278(13) 0.0449(15) 0.0178(12) -0.0068(10) 0.0006(9) -0.0004(11)
C11 0.0269(12) 0.0273(12) 0.0206(12) -0.0021(9) 0.0030(9) 0.0001(10)
C12 0.0257(12) 0.0249(12) 0.0226(12) 0.0017(9) 0.0034(9) -0.0004(9)
C13 0.0272(13) 0.0299(15) 0.0231(13) -0.0015(11) 0.0036(10) 0.0003(10)
C13A 0.0272(13) 0.0299(15) 0.0231(13) -0.0015(11) 0.0036(10) 0.0003(10)
C14 0.0285(13) 0.0270(14) 0.0216(13) 0.0007(11) 0.0016(10) -0.0009(11)
C14A 0.0285(13) 0.0270(14) 0.0216(13) 0.0007(11) 0.0016(10) -0.0009(11)
C15 0.0286(13) 0.0293(14) 0.0233(14) 0.0017(11) 0.0045(10) 0.0005(11)
C15A 0.0286(13) 0.0293(14) 0.0233(14) 0.0017(11) 0.0045(10) 0.0005(11)
C16 0.0321(15) 0.0343(16) 0.0311(15) 0.0022(12) -0.0015(11) 0.0007(12)
C16A 0.0321(15) 0.0343(16) 0.0311(15) 0.0022(12) -0.0015(11) 0.0007(12)
C17 0.0314(15) 0.0452(19) 0.0288(15) 0.0099(13) -0.0033(11) 0.0020(13)
C17A 0.0314(15) 0.0452(19) 0.0288(15) 0.0099(13) -0.0033(11) 0.0020(13)
C18 0.0264(13) 0.0325(13) 0.0262(13) 0.0004(10) 0.0003(10) 0.0030(10)
C19 0.0268(13) 0.0355(14) 0.0265(13) -0.0006(10) 0.0008(10) 0.0020(10)
C20 0.0282(13) 0.0317(13) 0.0281(13) 0.0004(10) -0.0002(10) 0.0030(10)
C21 0.0280(13) 0.0350(14) 0.0313(14) 0.0014(11) -0.0057(11) -0.0001(11)
C22 0.0346(14) 0.0336(14) 0.0262(13) -0.0010(11) -0.0047(11) 0.0031(11)
C23 0.0344(14) 0.0364(15) 0.0368(15) 0.0017(12) -0.0132(12) -0.0005(11)
C24 0.0463(17) 0.0457(17) 0.0330(15) -0.0054(12) -0.0138(13) 0.0134(14)
C25A 0.0419(18) 0.052(4) 0.066(2) -0.004(2) -0.0307(18) 0.0078(17)
C25B 0.0419(18) 0.052(4) 0.066(2) -0.004(2) -0.0307(18) 0.0078(17)
C26A 0.0342(19) 0.044(2) 0.049(2) -0.0059(18) -0.0171(16) -0.0012(16)
C26B 0.0342(19) 0.044(2) 0.049(2) -0.0059(18) -0.0171(16) -0.0012(16)
C27A 0.040(2) 0.046(2) 0.056(3) -0.0076(19) -0.017(2) 0.0057(19)
C27B 0.029(7) 0.072(11) 0.064(11) -0.026(9) -0.007(7) 0.011(7)
F1 0.0297(8) 0.0525(10) 0.0285(8) 0.0155(7) 0.0022(6) -0.0017(7)
F2 0.0287(8) 0.0480(10) 0.0391(9) -0.0212(7) 0.0016(6) 0.0033(7)
F3 0.0322(8) 0.0339(8) 0.0351(8) -0.0129(6) -0.0025(6) 0.0026(6)
F4 0.0287(8) 0.0481(9) 0.0364(9) 0.0194(7) 0.0021(6) -0.0002(7)
F5 0.0275(8) 0.0719(13) 0.0221(8) 0.0081(8) 0.0029(6) 0.0002(8)
F5A 0.0275(8) 0.0719(13) 0.0221(8) 0.0081(8) 0.0029(6) 0.0002(8)
F6 0.0315(8) 0.0343(9) 0.0588(12) -0.0184(8) -0.0026(8) 0.0042(7)
F6A 0.0315(8) 0.0343(9) 0.0588(12) -0.0184(8) -0.0026(8) 0.0042(7)
F7 0.0304(8) 0.0261(8) 0.0508(10) -0.0032(7) -0.0027(7) 0.0003(6)
F7A 0.0304(8) 0.0261(8) 0.0508(10) -0.0032(7) -0.0027(7) 0.0003(6)
F8 0.0308(8) 0.0545(14) 0.0211(8) 0.0053(9) 0.0030(6) 0.0038(11)
F8A 0.0308(8) 0.0545(14) 0.0211(8) 0.0053(9) 0.0030(6) 0.0038(11)
F9 0.0285(8) 0.0555(13) 0.0226(12) 0.0040(9) 0.0050(10) 0.0005(9)
F9A 0.0285(8) 0.0555(13) 0.0226(12) 0.0040(9) 0.0050(10) 0.0005(9)
F10 0.0343(9) 0.0262(8) 0.0507(10) 0.0018(7) 0.0002(7) 0.0024(7)
F10A 0.0343(9) 0.0262(8) 0.0507(10) 0.0018(7) 0.0002(7) 0.0024(7)
F11 0.0356(9) 0.0324(9) 0.0671(13) 0.0057(8) -0.0127(8) -0.0045(7)
F11A 0.0356(9) 0.0324(9) 0.0671(13) 0.0057(8) -0.0127(8) -0.0045(7)
F12 0.0390(12) 0.0590(16) 0.0272(9) -0.0077(9) -0.0029(8) 0.0060(9)
F12A 0.0390(12) 0.0590(16) 0.0272(9) -0.0077(9) -0.0029(8) 0.0060(9)
F13 0.0326(15) 0.104(3) 0.0434(13) 0.0281(14) 0.0118(9) 0.0150(13)
F13A 0.0326(15) 0.104(3) 0.0434(13) 0.0281(14) 0.0118(9) 0.0150(13)
F14 0.0386(9) 0.0476(11) 0.0572(12) 0.0155(9) 0.0044(8) 0.0131(8)
F14A 0.0386(9) 0.0476(11) 0.0572(12) 0.0155(9) 0.0044(8) 0.0131(8)
F15 0.0326(10) 0.0771(16) 0.0698(14) -0.0121(12) -0.0186(9) 0.0026(10)
F15A 0.0326(10) 0.0771(16) 0.0698(14) -0.0121(12) -0.0186(9) 0.0026(10)
N1 0.0223(10) 0.0258(10) 0.0195(10) 0.0016(8) 0.0014(8) 0.0013(8)
N2 0.0246(10) 0.0262(10) 0.0205(10) 0.0000(8) 0.0014(8) 0.0011(8)
N3 0.0248(10) 0.0217(10) 0.0201(10) -0.0021(7) 0.0013(8) 0.0004(8)
O1 0.0221(8) 0.0414(10) 0.0283(9) 0.0066(8) 0.0005(7) 0.0001(7)
C28A 0.031(2) 0.0299(17) 0.027(2) -0.0009(16) 0.0106(16) 0.0064(16)
C28B 0.031(2) 0.0299(17) 0.027(2) -0.0009(16) 0.0106(16) 0.0064(16)
F16 0.0630(11) 0.0437(10) 0.0397(10) 0.0130(8) -0.0181(8) -0.0016(8)
F17A 0.0709(19) 0.077(3) 0.061(2) 0.007(3) 0.0175(16) 0.040(3)
F17B 0.0709(19) 0.077(3) 0.061(2) 0.007(3) 0.0175(16) 0.040(3)
F18A 0.071(2) 0.0456(19) 0.068(3) 0.0180(19) -0.0226(17) -0.0191(18)
F18B 0.110(6) 0.037(3) 0.063(4) 0.008(3) -0.048(4) -0.030(4)
O2 0.0608(13) 0.0298(10) 0.0286(10) 0.0049(8) -0.0029(9) 0.0083(9)
O3A 0.071(2) 0.0456(19) 0.068(3) 0.0180(19) -0.0226(17) -0.0191(18)
O3B 0.110(6) 0.037(3) 0.063(4) 0.008(3) -0.048(4) -0.030(4)
O4A 0.051(4) 0.161(7) 0.044(3) 0.041(4) 0.022(3) 0.030(4)
O4B 0.051(4) 0.161(7) 0.044(3) 0.041(4) 0.022(3) 0.030(4)
S1A 0.0285(11) 0.0411(14) 0.0112(17) 0.0034(11) 0.0074(10) 0.0029(8)
S1B 0.0285(11) 0.0411(14) 0.0112(17) 0.0034(11) 0.0074(10) 0.0029(8)

loop_
_atom_type_symbol
_atom_type_description
_atom_type_scat_dispersion_real
_atom_type_scat_dispersion_imag
_atom_type_scat_source
C C 0.0181 0.0091 'International Tables Vol C Tables 4.2.6.8 and 6.1.1.4'
H H 0.0000 0.0000 'International Tables Vol C Tables 4.2.6.8 and 6.1.1.4'
F F 0.0727 0.0534 'International Tables Vol C Tables 4.2.6.8 and 6.1.1.4'
N N 0.0311 0.0180 'International Tables Vol C Tables 4.2.6.8 and 6.1.1.4'
O O 0.0492 0.0322 'International Tables Vol C Tables 4.2.6.8 and 6.1.1.4'
S S 0.3331 0.5567 'International Tables Vol C Tables 4.2.6.8 and 6.1.1.4'

loop_
_exptl_crystal_face_index_h
_exptl_crystal_face_index_k
_exptl_crystal_face_index_l
_exptl_crystal_face_perp_dist
1 0 0 0.0116
-1 0 0 0.0106
0 1 0 0.1686
0 -1 0 0.1574
-1 0 1 0.0407
1 0 -1 0.0267
2 0 1 0.0277
-2 0 -1 0.0137

loop_
_geom_angle_atom_site_label_1
_geom_angle_atom_site_label_2
_geom_angle_atom_site_label_3
_geom_angle
C6 C1 C2 120.2(2)
O1 C1 C2 114.9(2)
O1 C1 C6 124.9(2)
C1 C2 H2 119.8
C3 C2 C1 120.4(2)
C3 C2 H2 119.8
C2 C3 H3 120.0
C2 C3 C4 120.0(2)
C4 C3 H3 120.0
C3 C4 C7 118.7(2)
C5 C4 C3 119.4(2)
C5 C4 C7 121.9(2)
C4 C5 H5 119.6
C6 C5 C4 120.8(2)
C6 C5 H5 119.6
C1 C6 H6 120.4
C5 C6 C1 119.2(2)
C5 C6 H6 120.4
N1 C7 C4 125.3(2)
N1 C7 N3 106.0(2)
N3 C7 C4 128.7(2)
N2 C8 C11 123.5(2)
N2 C8 N3 112.1(2)
N3 C8 C11 124.3(2)
H9A C9 H9B 109.5
H9A C9 H9C 109.5
H9B C9 H9C 109.5
N1 C9 H9A 109.5
N1 C9 H9B 109.5
N1 C9 H9C 109.5
H10A C10 H10B 109.5
H10A C10 H10C 109.5
H10B C10 H10C 109.5
N3 C10 H10A 109.5
N3 C10 H10B 109.5
N3 C10 H10C 109.5
C8 C11 C12 113.8(2)
F1 C11 C8 109.10(19)
F1 C11 C12 108.86(19)
F1 C11 F2 107.0(2)
F2 C11 C8 110.05(19)
F2 C11 C12 107.79(19)
C11 C12 C13 114.8(2)
C13A C12 C11 111.9(13)
F3 C12 C11 107.83(18)
F3 C12 C13 109.0(2)
F3 C12 C13A 99.9(11)
F4 C12 C11 109.12(19)
F4 C12 C13 106.60(19)
F4 C12 C13A 117.9(13)
F4 C12 F3 109.5(2)
C14 C13 C12 113.7(2)
F5 C13 C12 109.4(2)
F5 C13 C14 108.1(2)
F5 C13 F6 108.3(2)
F6 C13 C12 108.4(2)
F6 C13 C14 108.8(2)
C14A C13A C12 107(2)
F5A C13A C12 107.3(19)
F5A C13A C14A 110(2)
F6A C13A C12 114(2)
F6A C13A C14A 111(3)
F6A C13A F5A 108(3)
C15 C14 C13 114.7(2)
F7 C14 C13 107.9(2)
F7 C14 C15 108.5(2)
F7 C14 F8 109.0(2)
F8 C14 C13 108.5(2)
F8 C14 C15 108.2(2)
C15A C14A C13A 112(2)
F7A C14A C13A 111(3)
F7A C14A C15A 106(3)
F8A C14A C13A 112(3)
F8A C14A C15A 99(4)
F8A C14A F7A 117(4)
C16 C15 C14 114.6(2)
F9 C15 C14 108.0(2)
F9 C15 C16 108.3(2)
F10 C15 C14 108.8(2)
F10 C15 C16 107.9(2)
F10 C15 F9 109.1(2)
C16A C15A C14A 116(3)
F9A C15A C14A 102(4)
F9A C15A C16A 88(4)
F10A C15A C14A 116(3)
F10A C15A C16A 109(3)
F10A C15A F9A 123(5)
C17 C16 C15 115.7(2)
F11 C16 C15 109.9(2)
F11 C16 C17 106.9(2)
F11 C16 F12 108.7(2)
F12 C16 C15 108.5(2)
F12 C16 C17 107.0(2)
C15A C16A C17A 118(3)
F11A C16A C15A 117(3)
F11A C16A C17A 106(3)
F11A C16A F12A 110(4)
F12A C16A C15A 100(4)
F12A C16A C17A 104(4)
F13 C17 C16 110.8(2)
F13 C17 F14 108.7(3)
F13 C17 F15 108.2(3)
F14 C17 C16 111.8(3)
F14 C17 F15 108.2(2)
F15 C17 C16 109.1(3)
F13A C17A C16A 102(5)
F14A C17A C16A 115(3)
F14A C17A F13A 112(6)
F14A C17A F15A 114(4)
F15A C17A C16A 107(3)
F15A C17A F13A 106(5)
H18A C18 H18B 108.7
C19 C18 H18A 110.5
C19 C18 H18B 110.5
O1 C18 H18A 110.5
O1 C18 H18B 110.5
O1 C18 C19 106.0(2)
C18 C19 H19A 108.8
C18 C19 H19B 108.8
C18 C19 C20 113.9(2)
H19A C19 H19B 107.7
C20 C19 H19A 108.8
C20 C19 H19B 108.8
C19 C20 H20A 109.5
C19 C20 H20B 109.5
C19 C20 C21 110.9(2)
H20A C20 H20B 108.1
C21 C20 H20A 109.5
C21 C20 H20B 109.5
C20 C21 H21A 108.7
C20 C21 H21B 108.7
H21A C21 H21B 107.6
C22 C21 C20 114.4(2)
C22 C21 H21A 108.7
C22 C21 H21B 108.7
C21 C22 H22A 109.2
C21 C22 H22B 109.2
H22A C22 H22B 107.9
C23 C22 C21 112.0(2)
C23 C22 H22A 109.2
C23 C22 H22B 109.2
C22 C23 H23A 108.6
C22 C23 H23B 108.6
H23A C23 H23B 107.6
C24 C23 C22 114.7(3)
C24 C23 H23A 108.6
C24 C23 H23B 108.6
C23 C24 H24A 109.5
C23 C24 H24B 109.5
C23 C24 H24C 107.5
C23 C24 H24D 107.5
C23 C24 C25A 110.6(3)
C23 C24 C25B 119.3(6)
H24A C24 H24B 108.1
H24C C24 H24D 107.0
C25A C24 H24A 109.5
C25A C24 H24B 109.5
C25B C24 H24C 107.5
C25B C24 H24D 107.5
C24 C25A H25A 108.1
C24 C25A H25B 108.1
H25A C25A H25B 107.3
C26A C25A C24 116.9(4)
C26A C25A H25A 108.1
C26A C25A H25B 108.1
C24 C25B H25C 111.4
C24 C25B H25D 111.4
C24 C25B C26B 101.7(7)
H25C C25B H25D 109.3
C26B C25B H25C 111.4
C26B C25B H25D 111.4
C25A C26A H26A 108.9
C25A C26A H26B 108.9
H26A C26A H26B 107.7
C27A C26A C25A 113.2(4)
C27A C26A H26A 108.9
C27A C26A H26B 108.9
C25B C26B H26C 111.5
C25B C26B H26D 111.5
H26C C26B H26D 109.3
C27B C26B C25B 101.5(9)
C27B C26B H26C 111.5
C27B C26B H26D 111.5
C26A C27A H27A 109.5
C26A C27A H27B 109.5
C26A C27A H27C 109.5
H27A C27A H27B 109.5
H27A C27A H27C 109.5
H27B C27A H27C 109.5
C26B C27B H27D 109.5
C26B C27B H27E 109.5
C26B C27B H27F 109.5
H27D C27B H27E 109.5
H27D C27B H27F 109.5
H27E C27B H27F 109.5
C7 N1 C9 128.5(2)
C7 N1 N2 112.00(19)
N2 N1 C9 119.34(19)
C8 N2 N1 103.97(18)
C7 N3 C8 105.84(19)
C7 N3 C10 126.3(2)
C8 N3 C10 127.5(2)
C1 O1 C18 119.25(19)
F16 C28A S1A 109.8(5)
F17A C28A F16 105.8(5)
F17A C28A S1A 105.9(5)
F18A C28A F16 108.9(6)
F18A C28A F17A 110.0(6)
F18A C28A S1A 115.9(5)
F16 C28B F17B 104.6(8)
F16 C28B F18B 107.2(9)
F16 C28B S1B 119.2(9)
F17B C28B S1B 115.7(8)
F18B C28B F17B 100.6(10)
F18B C28B S1B 107.7(9)
O2 S1A C28A 105.1(4)
O2 S1A O3A 115.5(4)
O2 S1A O4A 115.9(4)
O3A S1A C28A 97.7(4)
O3A S1A O4A 113.3(6)
O4A S1A C28A 106.8(5)
O2 S1B C28B 104.1(7)
O3B S1B C28B 109.4(8)
O3B S1B O2 110.7(6)
O4B S1B C28B 92.7(8)
O4B S1B O2 109.3(8)
O4B S1B O3B 127.0(10)

loop_
_geom_bond_atom_site_label_1
_geom_bond_atom_site_label_2
_geom_bond_distance
C1 C2 1.395(3)
C1 C6 1.390(3)
C1 O1 1.355(3)
C2 H2 0.9300
C2 C3 1.372(3)
C3 H3 0.9300
C3 C4 1.400(3)
C4 C5 1.392(3)
C4 C7 1.454(3)
C5 H5 0.9300
C5 C6 1.388(3)
C6 H6 0.9300
C7 N1 1.330(3)
C7 N3 1.351(3)
C8 C11 1.502(3)
C8 N2 1.298(3)
C8 N3 1.368(3)
C9 H9A 0.9600
C9 H9B 0.9600
C9 H9C 0.9600
C9 N1 1.464(3)
C10 H10A 0.9600
C10 H10B 0.9600
C10 H10C 0.9600
C10 N3 1.471(3)
C11 C12 1.554(3)
C11 F1 1.351(3)
C11 F2 1.354(3)
C12 C13 1.560(3)
C12 C13A 1.548(10)
C12 F3 1.343(3)
C12 F4 1.334(3)
C13 C14 1.559(4)
C13 F5 1.341(3)
C13 F6 1.341(3)
C13A C14A 1.547(10)
C13A F5A 1.329(10)
C13A F6A 1.327(10)
C14 C15 1.553(4)
C14 F7 1.339(3)
C14 F8 1.340(3)
C14A C15A 1.544(10)
C14A F7A 1.330(10)
C14A F8A 1.327(10)
C15 C16 1.547(4)
C15 F9 1.355(3)
C15 F10 1.341(3)
C15A C16A 1.544(10)
C15A F9A 1.328(10)
C15A F10A 1.325(10)
C16 C17 1.543(4)
C16 F11 1.341(3)
C16 F12 1.347(4)
C16A C17A 1.546(10)
C16A F11A 1.329(10)
C16A F12A 1.329(10)
C17 F13 1.317(4)
C17 F14 1.317(4)
C17 F15 1.322(3)
C17A F13A 1.330(10)
C17A F14A 1.328(10)
C17A F15A 1.329(10)
C18 H18A 0.9700
C18 H18B 0.9700
C18 C19 1.507(3)
C18 O1 1.436(3)
C19 H19A 0.9700
C19 H19B 0.9700
C19 C20 1.525(3)
C20 H20A 0.9700
C20 H20B 0.9700
C20 C21 1.526(4)
C21 H21A 0.9700
C21 H21B 0.9700
C21 C22 1.526(3)
C22 H22A 0.9700
C22 H22B 0.9700
C22 C23 1.523(4)
C23 H23A 0.9700
C23 H23B 0.9700
C23 C24 1.521(3)
C24 H24A 0.9700
C24 H24B 0.9700
C24 H24C 0.9700
C24 H24D 0.9700
C24 C25A 1.536(6)
C24 C25B 1.524(2)
C25A H25A 0.9700
C25A H25B 0.9700
C25A C26A 1.528(2)
C25B H25C 0.9700
C25B H25D 0.9700
C25B C26B 1.525(2)
C26A H26A 0.9700
C26A H26B 0.9700
C26A C27A 1.507(2)
C26B H26C 0.9700
C26B H26D 0.9700
C26B C27B 1.510(2)
C27A H27A 0.9600
C27A H27B 0.9600
C27A H27C 0.9600
C27B H27D 0.9600
C27B H27E 0.9600
C27B H27F 0.9600
N1 N2 1.357(3)
C28A F16 1.363(8)
C28A F17A 1.310(7)
C28A F18A 1.270(9)
C28A S1A 1.832(9)
C28B F16 1.294(13)
C28B F17B 1.453(13)
C28B F18B 1.301(15)
C28B S1B 1.738(16)
O2 S1A 1.407(7)
O2 S1B 1.474(10)
O3A S1A 1.418(9)
O3B S1B 1.448(14)
O4A S1A 1.496(9)
O4B S1B 1.343(16)

loop_
_geom_torsion_atom_site_label_1
_geom_torsion_atom_site_label_2
_geom_torsion_atom_site_label_3
_geom_torsion_atom_site_label_4
_geom_torsion
C1 C2 C3 C4 -1.2(4)
C2 C1 C6 C5 0.8(4)
C2 C1 O1 C18 -179.4(2)
C2 C3 C4 C5 1.7(4)
C2 C3 C4 C7 -177.3(2)
C3 C4 C5 C6 -0.9(3)
C3 C4 C7 N1 47.6(3)
C3 C4 C7 N3 -130.2(3)
C4 C5 C6 C1 -0.3(4)
C4 C7 N1 C9 7.5(4)
C4 C7 N1 N2 -177.2(2)
C4 C7 N3 C8 176.9(2)
C4 C7 N3 C10 2.9(4)
C5 C4 C7 N1 -131.4(3)
C5 C4 C7 N3 50.8(3)
C6 C1 C2 C3 0.0(4)
C6 C1 O1 C18 1.1(4)
C7 C4 C5 C6 178.0(2)
C7 N1 N2 C8 -0.3(2)
C8 C11 C12 C13 -170.8(2)
C8 C11 C12 C13A 176.5(12)
C8 C11 C12 F3 67.6(2)
C8 C11 C12 F4 -51.3(3)
C9 N1 N2 C8 175.5(2)
C11 C8 N2 N1 -179.3(2)
C11 C8 N3 C7 179.9(2)
C11 C8 N3 C10 -6.2(4)
C11 C12 C13 C14 -164.0(2)
C11 C12 C13 F5 -43.1(3)
C11 C12 C13 F6 74.9(3)
C11 C12 C13A C14A 161.8(15)
C11 C12 C13A F5A -81(2)
C11 C12 C13A F6A 39(3)
C12 C13 C14 C15 -164.4(2)
C12 C13 C14 F7 74.6(3)
C12 C13 C14 F8 -43.4(3)
C12 C13A C14A C15A 155(2)
C12 C13A C14A F7A -87(3)
C12 C13A C14A F8A 45(4)
C13 C14 C15 C16 -170.3(2)
C13 C14 C15 F9 -49.6(3)
C13 C14 C15 F10 68.7(3)
C13A C14A C15A C16A 159(3)
C13A C14A C15A F9A 65(4)
C13A C14A C15A F10A -72(4)
C14 C15 C16 C17 -176.6(2)
C14 C15 C16 F11 62.3(3)
C14 C15 C16 F12 -56.3(3)
C14A C15A C16A C17A 170(3)
C14A C15A C16A F11A -61(5)
C14A C15A C16A F12A 58(4)
C15 C16 C17 F13 -61.8(4)
C15 C16 C17 F14 59.6(3)
C15 C16 C17 F15 179.2(2)
C15A C16A C17A F13A 67(5)
C15A C16A C17A F14A -54(5)
C15A C16A C17A F15A 178(4)
C18 C19 C20 C21 180.0(2)
C19 C18 O1 C1 178.7(2)
C19 C20 C21 C22 179.7(2)
C20 C21 C22 C23 178.8(2)
C21 C22 C23 C24 176.5(2)
C22 C23 C24 C25A -179.1(4)
C22 C23 C24 C25B 171.3(16)
C23 C24 C25A C26A 163.1(4)
C23 C24 C25B C26B -176.9(11)
C24 C25A C26A C27A 62.7(7)
C24 C25B C26B C27B -177.6(17)
F1 C11 C12 C13 67.3(3)
F1 C11 C12 C13A 54.6(13)
F1 C11 C12 F3 -54.3(2)
F1 C11 C12 F4 -173.18(19)
F2 C11 C12 C13 -48.4(3)
F2 C11 C12 C13A -61.2(13)
F2 C11 C12 F3 -170.06(18)
F2 C11 C12 F4 71.1(2)
F3 C12 C13 C14 -43.0(3)
F3 C12 C13 F5 78.0(3)
F3 C12 C13 F6 -164.1(2)
F3 C12 C13A C14A -84.3(19)
F3 C12 C13A F5A 33(2)
F3 C12 C13A F6A 153(3)
F4 C12 C13 C14 75.1(3)
F4 C12 C13 F5 -164.0(2)
F4 C12 C13 F6 -46.0(3)
F4 C12 C13A C14A 34(2)
F4 C12 C13A F5A 152(2)
F4 C12 C13A F6A -88(3)
F5 C13 C14 C15 73.9(3)
F5 C13 C14 F7 -47.1(3)
F5 C13 C14 F8 -165.1(2)
F5A C13A C14A C15A 39(3)
F5A C13A C14A F7A 157(3)
F5A C13A C14A F8A -71(4)
F6 C13 C14 C15 -43.5(3)
F6 C13 C14 F7 -164.5(2)
F6 C13 C14 F8 77.5(3)
F6A C13A C14A C15A -80(3)
F6A C13A C14A F7A 38(4)
F6A C13A C14A F8A 170(4)
F7 C14 C15 C16 -49.6(3)
F7 C14 C15 F9 71.2(3)
F7 C14 C15 F10 -170.5(2)
F7A C14A C15A C16A 38(4)
F7A C14A C15A F9A -56(4)
F7A C14A C15A F10A 167(3)
F8 C14 C15 C16 68.5(3)
F8 C14 C15 F9 -170.7(2)
F8 C14 C15 F10 -52.5(3)
F8A C14A C15A C16A -83(4)
F8A C14A C15A F9A -178(4)
F8A C14A C15A F10A 46(4)
F9 C15 C16 C17 62.8(3)
F9 C15 C16 F11 -58.3(3)
F9 C15 C16 F12 -177.0(2)
F9A C15A C16A C17A -87(4)
F9A C15A C16A F11A 42(5)
F9A C15A C16A F12A 161(4)
F10 C15 C16 C17 -55.2(3)
F10 C15 C16 F11 -176.3(2)
F10 C15 C16 F12 65.1(3)
F10A C15A C16A C17A 37(5)
F10A C15A C16A F11A 167(4)
F10A C15A C16A F12A -75(4)
F11 C16 C17 F13 60.9(4)
F11 C16 C17 F14 -177.7(2)
F11 C16 C17 F15 -58.1(3)
F11A C16A C17A F13A -67(5)
F11A C16A C17A F14A 171(4)
F11A C16A C17A F15A 44(4)
F12 C16 C17 F13 177.2(3)
F12 C16 C17 F14 -61.4(3)
F12 C16 C17 F15 58.2(3)
F12A C16A C17A F13A 176(5)
F12A C16A C17A F14A 55(5)
F12A C16A C17A F15A -72(4)
N1 C7 N3 C8 -1.2(2)
N1 C7 N3 C10 -175.2(2)
N2 C8 C11 C12 -4.6(3)
N2 C8 C11 F1 117.2(2)
N2 C8 C11 F2 -125.7(2)
N2 C8 N3 C7 1.1(3)
N2 C8 N3 C10 175.0(2)
N3 C7 N1 C9 -174.3(2)
N3 C7 N1 N2 1.0(3)
N3 C8 C11 C12 176.8(2)
N3 C8 C11 F1 -61.4(3)
N3 C8 C11 F2 55.7(3)
N3 C8 N2 N1 -0.5(2)
O1 C1 C2 C3 -179.6(2)
O1 C1 C6 C5 -179.7(2)
O1 C18 C19 C20 179.2(2)
F16 C28A S1A O2 -163.9(4)
F16 C28A S1A O3A 77.0(5)
F16 C28A S1A O4A -40.3(7)
F16 C28B S1B O2 167.3(8)
F16 C28B S1B O3B 48.9(11)
F16 C28B S1B O4B -82.1(11)
F17A C28A S1A O2 82.3(6)
F17A C28A S1A O3A -36.8(7)
F17A C28A S1A O4A -154.1(6)
F17B C28B S1B O2 41.1(11)
F17B C28B S1B O3B -77.3(12)
F17B C28B S1B O4B 151.8(11)
F18A C28A S1A O2 -40.0(6)
F18A C28A S1A O3A -159.0(6)
F18A C28A S1A O4A 83.7(7)
F18B C28B S1B O2 -70.5(9)
F18B C28B S1B O3B 171.1(10)
F18B C28B S1B O4B 40.2(12)

loop_
_exptl_oxdiff_crystal_face_indexfrac_h
_exptl_oxdiff_crystal_face_indexfrac_k
_exptl_oxdiff_crystal_face_indexfrac_l
_exptl_oxdiff_crystal_face_x
_exptl_oxdiff_crystal_face_y
_exptl_oxdiff_crystal_face_z
1.0000 -0.0000 -0.0001 -0.0015 0.0811 0.0142
-1.0000 0.0000 0.0001 0.0015 -0.0811 -0.0142
0.0000 1.0000 -0.0000 -0.1881 -0.0085 0.0293
-0.0000 -1.0000 0.0000 0.1881 0.0085 -0.0293
-1.0000 -0.0000 1.0001 0.0121 -0.0849 0.0526
1.0000 0.0000 -1.0001 -0.0121 0.0849 -0.0526
2.0000 -0.0000 0.9998 0.0077 0.1583 0.0951
-2.0000 0.0000 -0.9998 -0.0077 -0.1583 -0.0951
